data_7714317
loop_
_publ_author_name
'Kundu, Subrata'
'Yadav, Ritu'
'Das, Bindusagar'
'Singh, Ashi'
'Anmol, Anmol'
'Sharma, Ankita'
'Majumder, Chinmoy'

_publ_section_title
;
 Bicyclic (Alkyl)(Amino)Carbene (BICAAC) Supported Phosphinidenes
;
_journal_name_full 'Dalton Transactions'
_journal_paper_doi 10.1039/D3DT02765A
_journal_year 2023
_chemical_formula_moiety 'C22 H33 Br N P'
_chemical_formula_sum 'C22 H33 Br N P'
_chemical_formula_weight 422.37
_space_group_crystal_system orthorhombic
_space_group_IT_number 61
_space_group_name_Hall '-P 2ac 2ab'
_space_group_name_H-M_alt 'P b c a'
_atom_sites_solution_hydrogens geom
_audit_creation_date 2023-05-10
_audit_creation_method
;
Olex2 1.5
(compiled 2022.04.07 svn.rca3783a0 for OlexSys, GUI svn.r6498)
;
_audit_update_record
;
2023-05-23 deposited with the CCDC.	2023-10-18 downloaded from the CCDC.
;
_cell_angle_alpha 90
_cell_angle_beta 90
_cell_angle_gamma 90
_cell_formula_units_Z 8
_cell_length_a 9.2049(8)
_cell_length_b 16.6408(13)
_cell_length_c 29.176(3)
_cell_measurement_reflns_used 3511
_cell_measurement_temperature 302(2)
_cell_measurement_theta_max 26.438
_cell_measurement_theta_min 2.448
_cell_volume 4469.1(7)
_computing_molecular_graphics 'Olex2 1.5 (Dolomanov et al., 2009)'
_computing_publication_material 'Olex2 1.5 (Dolomanov et al., 2009)'
_computing_structure_refinement 'XL  (Sheldrick, 2008)'
_computing_structure_solution 'SHELXT 2018/2 (Sheldrick, 2018)'
_diffrn_ambient_temperature 302.00
_diffrn_measured_fraction_theta_full 1.000
_diffrn_measured_fraction_theta_max 0.996
_diffrn_measurement_device_type 'BRUKER APEX IV'
_diffrn_radiation_type MoK\a
_diffrn_radiation_wavelength 0.71073
_diffrn_reflns_av_R_equivalents 0.0835
_diffrn_reflns_av_unetI/netI 0.0311
_diffrn_reflns_Laue_measured_fraction_full 1.000
_diffrn_reflns_Laue_measured_fraction_max 0.996
_diffrn_reflns_limit_h_max 11
_diffrn_reflns_limit_h_min -11
_diffrn_reflns_limit_k_max 20
_diffrn_reflns_limit_k_min -20
_diffrn_reflns_limit_l_max 36
_diffrn_reflns_limit_l_min -36
_diffrn_reflns_number 120954
_diffrn_reflns_point_group_measured_fraction_full 1.000
_diffrn_reflns_point_group_measured_fraction_max 0.996
_diffrn_reflns_theta_full 25.242
_diffrn_reflns_theta_max 26.438
_diffrn_reflns_theta_min 2.448
_exptl_absorpt_coefficient_mu 1.916
_exptl_crystal_density_diffrn 1.255
_exptl_crystal_description block
_exptl_crystal_F_000 1776
_exptl_crystal_size_max 0.22
_exptl_crystal_size_mid 0.13
_exptl_crystal_size_min 0.08
_refine_diff_density_max 0.383
_refine_diff_density_min -0.250
_refine_diff_density_rms 0.040
_refine_ls_extinction_method none
_refine_ls_goodness_of_fit_ref 1.063
_refine_ls_hydrogen_treatment constr
_refine_ls_matrix_type full
_refine_ls_number_parameters 243
_refine_ls_number_reflns 4589
_refine_ls_number_restraints 1
_refine_ls_restrained_S_all 1.068
_refine_ls_R_factor_all 0.0587
_refine_ls_R_factor_gt 0.0393
_refine_ls_shift/su_max 0.001
_refine_ls_shift/su_mean 0.000
_refine_ls_structure_factor_coef Fsqd
_refine_ls_weighting_details 'w=1/[\s^2^(Fo^2^)+(0.0383P)^2^+2.4723P] where P=(Fo^2^+2Fc^2^)/3'
_refine_ls_weighting_scheme calc
_refine_ls_wR_factor_gt 0.0962
_refine_ls_wR_factor_ref 0.1067
_reflns_Friedel_coverage 0.000
_reflns_number_gt 3383
_reflns_number_total 4589
_reflns_threshold_expression 'I > 2\s(I)'
_cod_data_source_file d3dt02765a2.cif
_cod_data_source_block sk_ry_bicaacpbr_0m_a
_cod_database_code 7714317
_shelx_shelxl_version_number 2019/1
_shelx_space_group_comment
;
The symmetry employed for this shelxl refinement is uniquely defined
by the following loop, which should always be used as a source of
symmetry information in preference to the above space-group names.
They are only intended as comments.
;
_olex2_refinement_description
;
1. Fixed Uiso
 At 1.2 times of:
  All C(H) groups, All C(H,H) groups
 At 1.5 times of:
  All C(H,H,H) groups
2. Restrained distances
 Br2-P1 \\sim Br1-P1
 with sigma of 0.02
3. Others
 Sof(Br1)=1-FVAR(1)
 Sof(Br2)=FVAR(1)
4.a Ternary CH refined with riding coordinates:
 C3(H3), C17(H17), C20(H20)
4.b Secondary CH2 refined with riding coordinates:
 C6(H6A,H6B), C7(H7A,H7B), C4(H4A,H4B)
4.c Aromatic/amide H refined with riding coordinates:
 C13(H13), C14(H14), C15(H15)
4.d Idealised Me refined as rotating group:
 C10(H10A,H10B,H10C), C18(H18A,H18B,H18C), C21(H21A,H21B,H21C), C8(H8A,H8B,
 H8C), C9(H9A,H9B,H9C), C19(H19A,H19B,H19C), C22(H22A,H22B,H22C)
;
_olex2_submission_special_instructions 'No special instructions were received'

loop_
_space_group_symop_operation_xyz
'x, y, z'
'-x+1/2, -y, z+1/2'
'-x, y+1/2, -z+1/2'
'x+1/2, -y+1/2, -z'
'-x, -y, -z'
'x-1/2, y, -z-1/2'
'x, -y-1/2, z-1/2'
'-x-1/2, y-1/2, z'

loop_
_atom_site_label
_atom_site_type_symbol
_atom_site_fract_x
_atom_site_fract_y
_atom_site_fract_z
_atom_site_U_iso_or_equiv
_atom_site_adp_type
_atom_site_occupancy
_atom_site_site_symmetry_order
_atom_site_calc_flag
_atom_site_refinement_flags_posn
_atom_site_refinement_flags_adp
_atom_site_refinement_flags_occupancy
_atom_site_disorder_assembly
_atom_site_disorder_group
Br2 Br 0.1236(3) 0.33751(12) 0.65677(14) 0.0696(8) Uani 0.52(2) 1 d D . P A 1
P1 P 0.32452(8) 0.27809(4) 0.67910(3) 0.0607(2) Uani 1 1 d D . . . .
N1 N 0.50714(18) 0.38020(9) 0.62590(6) 0.0397(4) Uani 1 1 d . . . . .
C10 C 0.6861(3) 0.46225(16) 0.58157(10) 0.0681(7) Uani 1 1 d . . . . .
H10A H 0.788008 0.471085 0.576664 0.102 Uiso 1 1 calc R U . . .
H10B H 0.642173 0.510774 0.592716 0.102 Uiso 1 1 calc R U . . .
H10C H 0.641149 0.446962 0.553190 0.102 Uiso 1 1 calc R U . . .
C11 C 0.3951(2) 0.43053(12) 0.60628(8) 0.0471(5) Uani 1 1 d . . . . .
C12 C 0.3469(3) 0.49797(14) 0.63106(10) 0.0582(6) Uani 1 1 d . . . . .
C13 C 0.2430(3) 0.54626(18) 0.61025(12) 0.0801(9) Uani 1 1 d . . . . .
H13 H 0.210930 0.592194 0.625325 0.096 Uiso 1 1 calc R U . . .
C14 C 0.1869(4) 0.5280(2) 0.56833(14) 0.0948(11) Uani 1 1 d . . . . .
H14 H 0.116321 0.561075 0.555489 0.114 Uiso 1 1 calc R U . . .
C15 C 0.2334(4) 0.46134(19) 0.54483(12) 0.0829(9) Uani 1 1 d . . . . .
H15 H 0.193495 0.449542 0.516323 0.099 Uiso 1 1 calc R U . . .
C16 C 0.3397(3) 0.41111(14) 0.56320(9) 0.0599(7) Uani 1 1 d . . . . .
C5 C 0.6657(2) 0.39582(13) 0.61651(8) 0.0471(5) Uani 1 1 d . . . . .
C6 C 0.7379(3) 0.41708(15) 0.66191(9) 0.0581(6) Uani 1 1 d . . . . .
H6A H 0.842010 0.421955 0.657615 0.070 Uiso 1 1 calc R U . . .
H6B H 0.701222 0.468246 0.672852 0.070 Uiso 1 1 calc R U . . .
C7 C 0.7060(3) 0.35218(16) 0.69675(9) 0.0658(7) Uani 1 1 d . . . . .
H7A H 0.651701 0.375009 0.722084 0.079 Uiso 1 1 calc R U . . .
H7B H 0.796705 0.331211 0.708741 0.079 Uiso 1 1 calc R U . . .
C2 C 0.6183(3) 0.28349(14) 0.67520(8) 0.0507(6) Uani 1 1 d . . . . .
C3 C 0.7051(3) 0.24958(14) 0.63428(10) 0.0609(7) Uani 1 1 d . . . . .
H3 H 0.800191 0.232782 0.645986 0.073 Uiso 1 1 calc R U . . .
C4 C 0.7315(3) 0.31701(15) 0.59977(9) 0.0587(6) Uani 1 1 d . . . . .
H4A H 0.835192 0.323893 0.595245 0.070 Uiso 1 1 calc R U . . .
H4B H 0.688678 0.302566 0.570533 0.070 Uiso 1 1 calc R U . . .
C17 C 0.4022(3) 0.51949(15) 0.67841(10) 0.0661(7) Uani 1 1 d . . . . .
H17 H 0.467057 0.476289 0.688531 0.079 Uiso 1 1 calc R U . . .
C18 C 0.4894(4) 0.59744(17) 0.67796(12) 0.0880(10) Uani 1 1 d . . . . .
H18A H 0.525235 0.608329 0.708224 0.132 Uiso 1 1 calc R U . . .
H18B H 0.428080 0.640857 0.668183 0.132 Uiso 1 1 calc R U . . .
H18C H 0.569684 0.592204 0.657178 0.132 Uiso 1 1 calc R U . . .
C20 C 0.3865(4) 0.33760(16) 0.53641(10) 0.0780(9) Uani 1 1 d . . . . .
H20 H 0.466910 0.312556 0.553163 0.094 Uiso 1 1 calc R U . . .
C21 C 0.4410(5) 0.3572(2) 0.48855(12) 0.1006(11) Uani 1 1 d . . . . .
H21A H 0.470724 0.308627 0.473504 0.151 Uiso 1 1 calc R U . . .
H21B H 0.522103 0.393285 0.490615 0.151 Uiso 1 1 calc R U . . .
H21C H 0.364484 0.382153 0.471279 0.151 Uiso 1 1 calc R U . . .
C1 C 0.4773(2) 0.32068(11) 0.65626(7) 0.0414(5) Uani 1 1 d . . . . .
C8 C 0.5955(4) 0.21851(17) 0.71210(10) 0.0780(9) Uani 1 1 d . . . . .
H8A H 0.536726 0.175999 0.699826 0.117 Uiso 1 1 calc R U . . .
H8B H 0.547637 0.241747 0.738153 0.117 Uiso 1 1 calc R U . . .
H8C H 0.687994 0.197297 0.721317 0.117 Uiso 1 1 calc R U . . .
C9 C 0.6353(4) 0.17661(16) 0.61237(12) 0.0861(10) Uani 1 1 d . . . . .
H9A H 0.694514 0.158355 0.587366 0.129 Uiso 1 1 calc R U . . .
H9B H 0.540631 0.190688 0.601149 0.129 Uiso 1 1 calc R U . . .
H9C H 0.626535 0.134548 0.634723 0.129 Uiso 1 1 calc R U . . .
C19 C 0.2782(4) 0.5261(2) 0.71333(12) 0.0983(11) Uani 1 1 d . . . . .
H19A H 0.317863 0.528986 0.743710 0.147 Uiso 1 1 calc R U . . .
H19B H 0.216518 0.479751 0.710906 0.147 Uiso 1 1 calc R U . . .
H19C H 0.222455 0.573679 0.707225 0.147 Uiso 1 1 calc R U . . .
C22 C 0.2633(6) 0.2758(2) 0.53356(13) 0.1236(16) Uani 1 1 d . . . . .
H22A H 0.297395 0.228530 0.518116 0.185 Uiso 1 1 calc R U . . .
H22B H 0.183240 0.298406 0.516852 0.185 Uiso 1 1 calc R U . . .
H22C H 0.232066 0.261927 0.563935 0.185 Uiso 1 1 calc R U . . .
Br1 Br 0.1222(4) 0.3351(2) 0.6444(5) 0.1100(13) Uani 0.48(2) 1 d D . P A 2

loop_
_atom_site_aniso_label
_atom_site_aniso_U_11
_atom_site_aniso_U_22
_atom_site_aniso_U_33
_atom_site_aniso_U_23
_atom_site_aniso_U_13
_atom_site_aniso_U_12
Br2 0.0388(5) 0.0622(12) 0.1079(14) 0.0075(10) 0.0071(5) -0.0022(4)
P1 0.0520(4) 0.0530(4) 0.0772(5) 0.0121(3) 0.0146(3) -0.0024(3)
N1 0.0375(9) 0.0341(8) 0.0476(10) 0.0055(7) -0.0031(8) 0.0007(7)
C10 0.0617(16) 0.0655(16) 0.0772(18) 0.0212(14) 0.0020(14) -0.0167(13)
C11 0.0428(12) 0.0375(11) 0.0612(14) 0.0113(10) -0.0058(11) 0.0009(9)
C12 0.0528(14) 0.0419(12) 0.0799(18) 0.0110(12) 0.0060(13) 0.0078(10)
C13 0.0733(19) 0.0597(16) 0.107(2) 0.0099(17) -0.0009(19) 0.0265(15)
C14 0.075(2) 0.077(2) 0.132(3) 0.028(2) -0.021(2) 0.0302(18)
C15 0.076(2) 0.0778(19) 0.094(2) 0.0198(17) -0.0325(18) 0.0093(17)
C16 0.0578(15) 0.0494(13) 0.0724(17) 0.0121(12) -0.0164(13) 0.0021(11)
C5 0.0397(11) 0.0472(12) 0.0544(13) 0.0040(10) -0.0004(10) -0.0030(9)
C6 0.0456(13) 0.0596(14) 0.0692(16) -0.0015(12) -0.0094(12) -0.0052(12)
C7 0.0660(18) 0.0701(16) 0.0612(16) 0.0041(13) -0.0203(13) -0.0023(14)
C2 0.0505(14) 0.0484(12) 0.0532(13) 0.0117(11) -0.0067(11) 0.0065(10)
C3 0.0502(14) 0.0494(13) 0.0832(18) 0.0020(13) 0.0011(13) 0.0155(11)
C4 0.0475(14) 0.0645(15) 0.0641(15) -0.0039(12) 0.0075(12) 0.0077(11)
C17 0.0786(19) 0.0445(13) 0.0751(18) -0.0079(12) 0.0069(15) 0.0080(13)
C18 0.099(3) 0.0575(16) 0.107(2) -0.0189(16) 0.009(2) -0.0057(17)
C20 0.100(2) 0.0621(16) 0.0716(19) -0.0035(14) -0.0437(17) 0.0069(16)
C21 0.114(3) 0.100(2) 0.088(2) -0.013(2) -0.020(2) 0.008(2)
C1 0.0427(11) 0.0341(10) 0.0473(12) -0.0009(9) 0.0003(10) 0.0030(8)
C8 0.087(2) 0.0708(18) 0.0763(19) 0.0296(15) -0.0148(16) 0.0027(16)
C9 0.098(3) 0.0569(16) 0.103(2) -0.0176(16) 0.019(2) 0.0108(16)
C19 0.120(3) 0.075(2) 0.100(2) -0.0091(18) 0.039(2) 0.003(2)
C22 0.185(5) 0.084(2) 0.102(3) -0.003(2) -0.040(3) -0.043(3)
Br1 0.0399(6) 0.1185(18) 0.172(4) 0.0527(14) 0.0028(11) -0.0009(7)

loop_
_atom_type_symbol
_atom_type_description
_atom_type_scat_dispersion_real
_atom_type_scat_dispersion_imag
_atom_type_scat_source
C C 0.0033 0.0016 'International Tables Vol C Tables 4.2.6.8 and 6.1.1.4'
H H 0.0000 0.0000 'International Tables Vol C Tables 4.2.6.8 and 6.1.1.4'
Br Br -0.2901 2.4595 'International Tables Vol C Tables 4.2.6.8 and 6.1.1.4'
N N 0.0061 0.0033 'International Tables Vol C Tables 4.2.6.8 and 6.1.1.4'
P P 0.1023 0.0942 'International Tables Vol C Tables 4.2.6.8 and 6.1.1.4'

loop_
_geom_angle_atom_site_label_1
_geom_angle_atom_site_label_2
_geom_angle_atom_site_label_3
_geom_angle
_geom_angle_site_symmetry_1
_geom_angle_site_symmetry_3
_geom_angle_publ_flag
C1 P1 Br2 112.97(11) . . ?
C1 P1 Br1 108.69(18) . . ?
C11 N1 C5 121.21(16) . . ?
C1 N1 C11 122.46(18) . . ?
C1 N1 C5 116.14(17) . . ?
H10A C10 H10B 109.5 . . ?
H10A C10 H10C 109.5 . . ?
H10B C10 H10C 109.5 . . ?
C5 C10 H10A 109.5 . . ?
C5 C10 H10B 109.5 . . ?
C5 C10 H10C 109.5 . . ?
C12 C11 N1 118.9(2) . . ?
C16 C11 N1 118.9(2) . . ?
C16 C11 C12 122.2(2) . . ?
C11 C12 C17 123.4(2) . . ?
C13 C12 C11 117.0(3) . . ?
C13 C12 C17 119.5(2) . . ?
C12 C13 H13 119.2 . . ?
C14 C13 C12 121.7(3) . . ?
C14 C13 H13 119.2 . . ?
C13 C14 H14 119.7 . . ?
C13 C14 C15 120.7(3) . . ?
C15 C14 H14 119.7 . . ?
C14 C15 H15 119.6 . . ?
C14 C15 C16 120.8(3) . . ?
C16 C15 H15 119.6 . . ?
C11 C16 C20 123.3(2) . . ?
C15 C16 C11 117.7(3) . . ?
C15 C16 C20 119.1(3) . . ?
N1 C5 C10 111.61(19) . . ?
N1 C5 C6 107.71(18) . . ?
N1 C5 C4 107.14(18) . . ?
C10 C5 C6 111.2(2) . . ?
C10 C5 C4 111.3(2) . . ?
C6 C5 C4 107.7(2) . . ?
C5 C6 H6A 109.8 . . ?
C5 C6 H6B 109.8 . . ?
H6A C6 H6B 108.2 . . ?
C7 C6 C5 109.5(2) . . ?
C7 C6 H6A 109.8 . . ?
C7 C6 H6B 109.8 . . ?
C6 C7 H7A 109.4 . . ?
C6 C7 H7B 109.4 . . ?
C6 C7 C2 111.0(2) . . ?
H7A C7 H7B 108.0 . . ?
C2 C7 H7A 109.4 . . ?
C2 C7 H7B 109.4 . . ?
C7 C2 C3 108.5(2) . . ?
C7 C2 C1 106.92(19) . . ?
C7 C2 C8 108.0(2) . . ?
C1 C2 C3 107.81(19) . . ?
C8 C2 C3 110.8(2) . . ?
C8 C2 C1 114.7(2) . . ?
C2 C3 H3 107.3 . . ?
C4 C3 C2 108.89(19) . . ?
C4 C3 H3 107.3 . . ?
C9 C3 C2 113.6(2) . . ?
C9 C3 H3 107.3 . . ?
C9 C3 C4 112.2(2) . . ?
C5 C4 C3 110.9(2) . . ?
C5 C4 H4A 109.5 . . ?
C5 C4 H4B 109.5 . . ?
C3 C4 H4A 109.5 . . ?
C3 C4 H4B 109.5 . . ?
H4A C4 H4B 108.0 . . ?
C12 C17 H17 107.8 . . ?
C12 C17 C18 111.7(2) . . ?
C12 C17 C19 111.9(3) . . ?
C18 C17 H17 107.8 . . ?
C18 C17 C19 109.7(2) . . ?
C19 C17 H17 107.8 . . ?
C17 C18 H18A 109.5 . . ?
C17 C18 H18B 109.5 . . ?
C17 C18 H18C 109.5 . . ?
H18A C18 H18B 109.5 . . ?
H18A C18 H18C 109.5 . . ?
H18B C18 H18C 109.5 . . ?
C16 C20 H20 107.5 . . ?
C16 C20 C21 113.2(2) . . ?
C16 C20 C22 111.0(3) . . ?
C21 C20 H20 107.5 . . ?
C21 C20 C22 109.8(3) . . ?
C22 C20 H20 107.5 . . ?
C20 C21 H21A 109.5 . . ?
C20 C21 H21B 109.5 . . ?
C20 C21 H21C 109.5 . . ?
H21A C21 H21B 109.5 . . ?
H21A C21 H21C 109.5 . . ?
H21B C21 H21C 109.5 . . ?
N1 C1 P1 136.34(17) . . ?
N1 C1 C2 110.91(18) . . ?
C2 C1 P1 112.74(15) . . ?
C2 C8 H8A 109.5 . . ?
C2 C8 H8B 109.5 . . ?
C2 C8 H8C 109.5 . . ?
H8A C8 H8B 109.5 . . ?
H8A C8 H8C 109.5 . . ?
H8B C8 H8C 109.5 . . ?
C3 C9 H9A 109.5 . . ?
C3 C9 H9B 109.5 . . ?
C3 C9 H9C 109.5 . . ?
H9A C9 H9B 109.5 . . ?
H9A C9 H9C 109.5 . . ?
H9B C9 H9C 109.5 . . ?
C17 C19 H19A 109.5 . . ?
C17 C19 H19B 109.5 . . ?
C17 C19 H19C 109.5 . . ?
H19A C19 H19B 109.5 . . ?
H19A C19 H19C 109.5 . . ?
H19B C19 H19C 109.5 . . ?
C20 C22 H22A 109.5 . . ?
C20 C22 H22B 109.5 . . ?
C20 C22 H22C 109.5 . . ?
H22A C22 H22B 109.5 . . ?
H22A C22 H22C 109.5 . . ?
H22B C22 H22C 109.5 . . ?

loop_
_geom_bond_atom_site_label_1
_geom_bond_atom_site_label_2
_geom_bond_distance
_geom_bond_site_symmetry_2
_geom_bond_publ_flag
Br2 P1 2.196(3) . ?
P1 C1 1.710(2) . ?
P1 Br1 2.322(6) . ?
N1 C11 1.446(3) . ?
N1 C5 1.507(3) . ?
N1 C1 1.357(3) . ?
C10 H10A 0.9600 . ?
C10 H10B 0.9600 . ?
C10 H10C 0.9600 . ?
C10 C5 1.515(3) . ?
C11 C12 1.407(3) . ?
C11 C16 1.395(3) . ?
C12 C13 1.389(4) . ?
C12 C17 1.515(4) . ?
C13 H13 0.9300 . ?
C13 C14 1.362(5) . ?
C14 H14 0.9300 . ?
C14 C15 1.373(5) . ?
C15 H15 0.9300 . ?
C15 C16 1.394(4) . ?
C16 C20 1.514(4) . ?
C5 C6 1.524(3) . ?
C5 C4 1.525(3) . ?
C6 H6A 0.9700 . ?
C6 H6B 0.9700 . ?
C6 C7 1.512(3) . ?
C7 H7A 0.9700 . ?
C7 H7B 0.9700 . ?
C7 C2 1.534(4) . ?
C2 C3 1.543(4) . ?
C2 C1 1.540(3) . ?
C2 C8 1.540(3) . ?
C3 H3 0.9800 . ?
C3 C4 1.527(4) . ?
C3 C9 1.515(4) . ?
C4 H4A 0.9700 . ?
C4 H4B 0.9700 . ?
C17 H17 0.9800 . ?
C17 C18 1.525(4) . ?
C17 C19 1.534(4) . ?
C18 H18A 0.9600 . ?
C18 H18B 0.9600 . ?
C18 H18C 0.9600 . ?
C20 H20 0.9800 . ?
C20 C21 1.519(5) . ?
C20 C22 1.533(5) . ?
C21 H21A 0.9600 . ?
C21 H21B 0.9600 . ?
C21 H21C 0.9600 . ?
C8 H8A 0.9600 . ?
C8 H8B 0.9600 . ?
C8 H8C 0.9600 . ?
C9 H9A 0.9600 . ?
C9 H9B 0.9600 . ?
C9 H9C 0.9600 . ?
C19 H19A 0.9600 . ?
C19 H19B 0.9600 . ?
C19 H19C 0.9600 . ?
C22 H22A 0.9600 . ?
C22 H22B 0.9600 . ?
C22 H22C 0.9600 . ?

loop_
_geom_torsion_atom_site_label_1
_geom_torsion_atom_site_label_2
_geom_torsion_atom_site_label_3
_geom_torsion_atom_site_label_4
_geom_torsion
_geom_torsion_site_symmetry_1
_geom_torsion_site_symmetry_2
_geom_torsion_site_symmetry_3
_geom_torsion_site_symmetry_4
_geom_torsion_publ_flag
Br2 P1 C1 N1 -3.7(3) . . . . ?
Br2 P1 C1 C2 175.11(16) . . . . ?
N1 C11 C12 C13 177.8(2) . . . . ?
N1 C11 C12 C17 -2.4(3) . . . . ?
N1 C11 C16 C15 -179.1(2) . . . . ?
N1 C11 C16 C20 2.6(4) . . . . ?
N1 C5 C6 C7 53.4(3) . . . . ?
N1 C5 C4 C3 -55.5(3) . . . . ?
C10 C5 C6 C7 176.0(2) . . . . ?
C10 C5 C4 C3 -177.7(2) . . . . ?
C11 N1 C5 C10 -5.9(3) . . . . ?
C11 N1 C5 C6 116.5(2) . . . . ?
C11 N1 C5 C4 -127.9(2) . . . . ?
C11 N1 C1 P1 5.0(3) . . . . ?
C11 N1 C1 C2 -173.84(19) . . . . ?
C11 C12 C13 C14 1.9(5) . . . . ?
C11 C12 C17 C18 113.1(3) . . . . ?
C11 C12 C17 C19 -123.5(3) . . . . ?
C11 C16 C20 C21 -125.1(3) . . . . ?
C11 C16 C20 C22 110.9(3) . . . . ?
C12 C11 C16 C15 0.2(4) . . . . ?
C12 C11 C16 C20 -178.2(3) . . . . ?
C12 C13 C14 C15 -1.0(6) . . . . ?
C13 C12 C17 C18 -67.0(3) . . . . ?
C13 C12 C17 C19 56.3(3) . . . . ?
C13 C14 C15 C16 -0.4(6) . . . . ?
C14 C15 C16 C11 0.8(5) . . . . ?
C14 C15 C16 C20 179.2(3) . . . . ?
C15 C16 C20 C21 56.6(4) . . . . ?
C15 C16 C20 C22 -67.5(4) . . . . ?
C16 C11 C12 C13 -1.5(4) . . . . ?
C16 C11 C12 C17 178.4(2) . . . . ?
C5 N1 C11 C12 -90.8(3) . . . . ?
C5 N1 C11 C16 88.4(3) . . . . ?
C5 N1 C1 P1 -179.87(18) . . . . ?
C5 N1 C1 C2 1.3(3) . . . . ?
C5 C6 C7 C2 2.9(3) . . . . ?
C6 C5 C4 C3 60.2(3) . . . . ?
C6 C7 C2 C3 57.7(3) . . . . ?
C6 C7 C2 C1 -58.3(3) . . . . ?
C6 C7 C2 C8 177.8(2) . . . . ?
C7 C2 C3 C4 -58.9(3) . . . . ?
C7 C2 C3 C9 175.3(2) . . . . ?
C7 C2 C1 P1 -122.14(18) . . . . ?
C7 C2 C1 N1 57.0(2) . . . . ?
C2 C3 C4 C5 0.4(3) . . . . ?
C3 C2 C1 P1 121.41(18) . . . . ?
C3 C2 C1 N1 -59.5(2) . . . . ?
C4 C5 C6 C7 -61.8(3) . . . . ?
C17 C12 C13 C14 -178.0(3) . . . . ?
C1 N1 C11 C12 84.1(3) . . . . ?
C1 N1 C11 C16 -96.7(3) . . . . ?
C1 N1 C5 C10 178.9(2) . . . . ?
C1 N1 C5 C6 -58.7(2) . . . . ?
C1 N1 C5 C4 56.9(2) . . . . ?
C1 C2 C3 C4 56.5(3) . . . . ?
C1 C2 C3 C9 -69.3(3) . . . . ?
C8 C2 C3 C4 -177.2(2) . . . . ?
C8 C2 C3 C9 57.0(3) . . . . ?
C8 C2 C1 P1 -2.5(3) . . . . ?
C8 C2 C1 N1 176.6(2) . . . . ?
C9 C3 C4 C5 127.0(2) . . . . ?
Br1 P1 C1 N1 4.3(4) . . . . ?
Br1 P1 C1 C2 -176.9(3) . . . . ?
